data_7111706
loop_
_publ_author_name
'Lan, Hong-Qiao'
'Ruan, Yuan-Ping'
'Huang, Pei-Qiang'

_publ_section_title
;
 The first enantioselective synthesis of cytotoxic marine natural product
 palau&#x2019;imide and assignment of its C-20 stereochemistry
;
_journal_issue 29
_journal_name_full 'Chemical Communications'
_journal_page_first 5319
_journal_page_last 5321
_journal_paper_doi 10.1039/c0cc00452a
_journal_volume 46
_journal_year 2010
_chemical_absolute_configuration rm
_chemical_formula_moiety 'C22 H25 N O4'
_chemical_formula_sum 'C22 H25 N O4'
_chemical_formula_weight 367.43
_chemical_name_systematic
;
?
;
_space_group_IT_number 4
_symmetry_cell_setting monoclinic
_symmetry_space_group_name_Hall 'P 2yb'
_symmetry_space_group_name_H-M 'P 1 21 1'
_atom_sites_solution_hydrogens geom
_atom_sites_solution_primary direct
_atom_sites_solution_secondary difmap
_audit_creation_method SHELXL-97
_cell_angle_alpha 90.00
_cell_angle_beta 99.774(4)
_cell_angle_gamma 90.00
_cell_formula_units_Z 2
_cell_length_a 11.079(3)
_cell_length_b 6.5096(15)
_cell_length_c 13.174(3)
_cell_measurement_reflns_used 4979
_cell_measurement_temperature 273(2)
_cell_measurement_theta_max 28.65
_cell_measurement_theta_min 2.63
_cell_volume 936.3(4)
_computing_cell_refinement 'Bruker SMART'
_computing_data_collection 'Bruker SMART'
_computing_data_reduction 'Bruker SAINT'
_computing_molecular_graphics 'Bruker SHELXTL'
_computing_publication_material 'Bruker SHELXTL'
_computing_structure_refinement 'Bruker SHELXTL'
_computing_structure_solution 'Bruker SHELXTL'
_diffrn_ambient_temperature 273(2)
_diffrn_measured_fraction_theta_full 0.985
_diffrn_measured_fraction_theta_max 0.985
_diffrn_measurement_device_type 'Bruker AXS area-detector diffractometer'
_diffrn_measurement_method 'phi and omega scans'
_diffrn_radiation_monochromator graphite
_diffrn_radiation_source 'fine-focus sealed tube'
_diffrn_radiation_type MoK\a
_diffrn_radiation_wavelength 0.71073
_diffrn_reflns_av_R_equivalents 0.0451
_diffrn_reflns_av_sigmaI/netI 0.0679
_diffrn_reflns_limit_h_max 12
_diffrn_reflns_limit_h_min -13
_diffrn_reflns_limit_k_max 7
_diffrn_reflns_limit_k_min -7
_diffrn_reflns_limit_l_max 15
_diffrn_reflns_limit_l_min -15
_diffrn_reflns_number 5938
_diffrn_reflns_theta_full 24.99
_diffrn_reflns_theta_max 24.99
_diffrn_reflns_theta_min 1.57
_exptl_absorpt_coefficient_mu 0.089
_exptl_absorpt_correction_T_max 0.981
_exptl_absorpt_correction_T_min 0.956
_exptl_absorpt_correction_type multi-scan
_exptl_absorpt_process_details 'SADABS - V2.03'
_exptl_crystal_colour colourless
_exptl_crystal_density_diffrn 1.303
_exptl_crystal_density_method 'not measured'
_exptl_crystal_description plate
_exptl_crystal_F_000 392
_exptl_crystal_size_max 0.5
_exptl_crystal_size_mid 0.5
_exptl_crystal_size_min 0.22
_refine_diff_density_max 0.888
_refine_diff_density_min -0.308
_refine_diff_density_rms 0.077
_refine_ls_abs_structure_details 'Flack H D (1983), Acta Cryst. A39, 876-881'
_refine_ls_abs_structure_Flack -1(4)
_refine_ls_extinction_method none
_refine_ls_goodness_of_fit_ref 1.229
_refine_ls_hydrogen_treatment constr
_refine_ls_matrix_type full
_refine_ls_number_parameters 244
_refine_ls_number_reflns 3125
_refine_ls_number_restraints 1
_refine_ls_restrained_S_all 1.229
_refine_ls_R_factor_all 0.1160
_refine_ls_R_factor_gt 0.1115
_refine_ls_shift/su_max 0.000
_refine_ls_shift/su_mean 0.000
_refine_ls_structure_factor_coef Fsqd
_refine_ls_weighting_details 'calc w=1/[\s^2^(Fo^2^)+(0.1124P)^2^+1.4790P] where P=(Fo^2^+2Fc^2^)/3'
_refine_ls_weighting_scheme calc
_refine_ls_wR_factor_gt 0.2765
_refine_ls_wR_factor_ref 0.2793
_reflns_number_gt 2894
_reflns_number_total 3125
_reflns_threshold_expression >2sigma(I)
_cod_data_source_file C0CC00452Asup1.cif
_cod_data_source_block a
_cod_depositor_comments
;
The following automatic conversions were performed:

'_symmetry_cell_setting' value 'Monoclinic' changed to 'monoclinic'
according to /home/saulius/struct/CIF-dictionaries/cif_core.dic
dictionary named 'cif_core.dic' version 2.4.2 from
2011-04-26.

'_exptl_absorpt_correction_type' value 'Multi-scan'
changed to 'multi-scan' according to
/home/saulius/struct/CIF-dictionaries/cif_core.dic dictionary named
'cif_core.dic' version 2.4.2 from 2011-04-26.

Automatic conversion script
Id: cif_fix_values 1891 2012-01-12 08:04:46Z andrius 
;
_cod_original_sg_symbol_H-M 'P2(1) '
_cod_database_code 7111706

loop_
_symmetry_equiv_pos_as_xyz
'x, y, z'
'-x, y+1/2, -z'

loop_
_atom_site_label
_atom_site_type_symbol
_atom_site_fract_x
_atom_site_fract_y
_atom_site_fract_z
_atom_site_U_iso_or_equiv
_atom_site_adp_type
_atom_site_occupancy
_atom_site_symmetry_multiplicity
_atom_site_calc_flag
_atom_site_refinement_flags
C17 C -0.6824(5) 0.3864(10) 0.2751(4) 0.0347(14) Uani 1 1 d .
O2 O -0.3019(4) 0.4322(7) 0.0929(3) 0.0476(12) Uani 1 1 d .
N1 N -0.4825(5) 0.2329(8) 0.2637(3) 0.0339(11) Uani 1 1 d .
O3 O -0.5140(6) -0.0368(10) 0.4287(4) 0.0760(18) Uani 1 1 d .
H3AA H -0.5404 -0.1364 0.4561 0.114 Uiso 1 1 calc R
C22 C -0.7209(5) 0.5621(12) 0.3115(5) 0.0435(16) Uani 1 1 d .
H5AA H -0.6775 0.6176 0.3718 0.052 Uiso 1 1 calc R
O1 O -0.5200(5) -0.0987(8) 0.2197(4) 0.0570(13) Uani 1 1 d .
C2 C -0.4741(5) 0.0650(9) 0.2078(4) 0.0324(13) Uani 1 1 d .
C4 C -0.3686(5) 0.3066(9) 0.1419(4) 0.0336(14) Uani 1 1 d .
C6 C -0.3173(6) 0.4923(10) 0.3097(5) 0.0414(15) Uani 1 1 d .
H9AA H -0.2816 0.6097 0.2804 0.050 Uiso 1 1 calc R
H9BA H -0.3542 0.5411 0.3668 0.050 Uiso 1 1 calc R
C15 C -0.5697(6) 0.2754(10) 0.3306(5) 0.0437(16) Uani 1 1 d .
H10A H -0.5296 0.3674 0.3849 0.052 Uiso 1 1 calc R
C18 C -0.7494(6) 0.3048(11) 0.1869(5) 0.0448(16) Uani 1 1 d .
H11A H -0.7248 0.1819 0.1607 0.054 Uiso 1 1 calc R
C19 C -0.8519(6) 0.4030(12) 0.1374(5) 0.0463(16) Uani 1 1 d .
H12A H -0.8964 0.3460 0.0778 0.056 Uiso 1 1 calc R
C12 C -0.2358(7) 0.2001(16) 0.4187(5) 0.063(2) Uani 1 1 d .
H13A H -0.3101 0.1931 0.4425 0.076 Uiso 1 1 calc R
O4 O -0.9899(4) 0.6646(9) 0.1190(4) 0.0611(15) Uani 1 1 d .
C5 C -0.4189(5) 0.3981(9) 0.2265(4) 0.0352(13) Uani 1 1 d .
H15A H -0.4775 0.5057 0.1994 0.042 Uiso 1 1 calc R
C21 C -0.8234(6) 0.6625(10) 0.2615(6) 0.0485(18) Uani 1 1 d .
H16A H -0.8477 0.7858 0.2875 0.058 Uiso 1 1 calc R
C20 C -0.8893(6) 0.5806(12) 0.1738(5) 0.0444(16) Uani 1 1 d .
C14 C -0.3813(7) -0.0540(13) 0.0556(6) 0.0557(19) Uani 1 1 d .
H18A H -0.3321 -0.0024 0.0079 0.084 Uiso 1 1 calc R
H18B H -0.4591 -0.0987 0.0186 0.084 Uiso 1 1 calc R
H18C H -0.3402 -0.1678 0.0930 0.084 Uiso 1 1 calc R
C7 C -0.2180(6) 0.3435(11) 0.3492(5) 0.0434(16) Uani 1 1 d .
C8 C -0.1087(6) 0.3525(11) 0.3150(5) 0.0486(17) Uani 1 1 d .
H20A H -0.0971 0.4509 0.2664 0.058 Uiso 1 1 calc R
C3 C -0.4006(5) 0.1111(9) 0.1289(4) 0.0328(13) Uani 1 1 d .
C9 C -0.0166(7) 0.2203(14) 0.3505(6) 0.057(2) Uani 1 1 d .
H22A H 0.0578 0.2295 0.3271 0.069 Uiso 1 1 calc R
C13 C -0.2406(7) 0.3543(14) 0.0172(6) 0.060(2) Uani 1 1 d .
H23A H -0.1975 0.4634 -0.0102 0.090 Uiso 1 1 calc R
H23B H -0.2987 0.2945 -0.0371 0.090 Uiso 1 1 calc R
H23C H -0.1833 0.2511 0.0467 0.090 Uiso 1 1 calc R
C10 C -0.0332(7) 0.0756(17) 0.4199(6) 0.068(2) Uani 1 1 d .
H24A H 0.0294 -0.0159 0.4444 0.082 Uiso 1 1 calc R
C16 C -0.6121(7) 0.0872(14) 0.3834(6) 0.062(2) Uani 1 1 d .
H25A H -0.6579 0.1314 0.4361 0.074 Uiso 1 1 calc R
H25B H -0.6666 0.0068 0.3332 0.074 Uiso 1 1 calc R
C23 C -1.0311(9) 0.8460(18) 0.1546(9) 0.088(3) Uani 1 1 d .
H26A H -1.1028 0.8909 0.1085 0.132 Uiso 1 1 calc R
H26B H -0.9683 0.9486 0.1579 0.132 Uiso 1 1 calc R
H26C H -1.0508 0.8250 0.2220 0.132 Uiso 1 1 calc R
C11 C -0.1434(8) 0.0642(16) 0.4541(6) 0.073(3) Uani 1 1 d .
H27A H -0.1555 -0.0362 0.5016 0.088 Uiso 1 1 calc R

loop_
_atom_site_aniso_label
_atom_site_aniso_U_11
_atom_site_aniso_U_22
_atom_site_aniso_U_33
_atom_site_aniso_U_23
_atom_site_aniso_U_13
_atom_site_aniso_U_12
C17 0.036(3) 0.042(4) 0.029(3) -0.008(3) 0.016(2) -0.012(3)
O2 0.050(3) 0.047(3) 0.048(2) 0.008(2) 0.014(2) 0.002(2)
N1 0.036(3) 0.035(3) 0.029(2) 0.007(2) 0.002(2) 0.006(2)
O3 0.080(4) 0.083(4) 0.061(3) 0.037(3) 0.002(3) 0.002(3)
C22 0.031(3) 0.060(4) 0.039(3) -0.010(3) 0.004(3) -0.003(3)
O1 0.059(3) 0.046(3) 0.069(3) -0.006(3) 0.018(3) -0.007(3)
C2 0.029(3) 0.024(3) 0.039(3) 0.007(2) -0.010(2) -0.006(2)
C4 0.024(3) 0.033(3) 0.037(3) 0.016(3) -0.012(2) 0.014(2)
C6 0.041(4) 0.043(3) 0.039(3) -0.006(3) 0.002(3) -0.007(3)
C15 0.044(4) 0.052(4) 0.032(3) -0.002(3) -0.004(3) 0.000(3)
C18 0.051(4) 0.047(4) 0.039(3) -0.010(3) 0.015(3) 0.003(3)
C19 0.033(3) 0.071(5) 0.033(3) -0.006(3) 0.000(3) -0.003(3)
C12 0.040(4) 0.108(6) 0.041(4) 0.017(4) 0.004(3) -0.006(4)
O4 0.040(3) 0.068(4) 0.069(3) 0.006(3) -0.008(2) 0.017(3)
C5 0.040(3) 0.031(3) 0.034(3) 0.004(3) 0.005(2) 0.015(3)
C21 0.038(3) 0.038(4) 0.073(5) -0.026(3) 0.018(3) -0.003(3)
C20 0.038(3) 0.055(4) 0.044(3) 0.002(3) 0.016(3) -0.007(3)
C14 0.043(4) 0.066(5) 0.055(4) -0.023(4) 0.000(3) -0.018(4)
C7 0.039(3) 0.057(4) 0.030(3) -0.016(3) -0.005(3) -0.012(3)
C8 0.047(4) 0.052(4) 0.045(3) 0.007(3) 0.003(3) -0.012(3)
C3 0.033(3) 0.035(3) 0.025(3) 0.007(2) -0.012(2) 0.011(3)
C9 0.041(4) 0.084(5) 0.047(4) -0.001(4) 0.007(3) 0.000(4)
C13 0.062(5) 0.073(6) 0.049(4) 0.005(4) 0.023(4) 0.003(4)
C10 0.041(4) 0.100(7) 0.058(4) 0.006(5) -0.008(3) 0.017(5)
C16 0.062(5) 0.081(6) 0.045(4) 0.018(4) 0.015(3) 0.002(5)
C23 0.054(5) 0.093(7) 0.107(7) 0.004(6) -0.012(5) 0.026(5)
C11 0.066(5) 0.098(7) 0.053(4) 0.044(5) 0.002(4) 0.013(5)

loop_
_atom_type_symbol
_atom_type_description
_atom_type_scat_dispersion_real
_atom_type_scat_dispersion_imag
_atom_type_scat_source
C C 0.0033 0.0016 'International Tables Vol C Tables 4.2.6.8 and 6.1.1.4'
H H 0.0000 0.0000 'International Tables Vol C Tables 4.2.6.8 and 6.1.1.4'
N N 0.0061 0.0033 'International Tables Vol C Tables 4.2.6.8 and 6.1.1.4'
O O 0.0106 0.0060 'International Tables Vol C Tables 4.2.6.8 and 6.1.1.4'

loop_
_geom_angle_atom_site_label_1
_geom_angle_atom_site_label_2
_geom_angle_atom_site_label_3
_geom_angle
C22 C17 C18 118.3(6)
C22 C17 C15 121.4(5)
C18 C17 C15 120.3(6)
C4 O2 C13 119.9(5)
C2 N1 C5 110.3(4)
C2 N1 C15 127.8(5)
C5 N1 C15 119.3(5)
C17 C22 C21 121.5(6)
O1 C2 N1 125.9(6)
O1 C2 C3 125.1(6)
N1 C2 C3 109.0(5)
C3 C4 O2 133.0(6)
C3 C4 C5 111.3(6)
O2 C4 C5 115.7(5)
C7 C6 C5 113.1(5)
N1 C15 C17 112.2(5)
N1 C15 C16 114.6(6)
C17 C15 C16 108.1(5)
C19 C18 C17 120.5(6)
C20 C19 C18 120.8(6)
C7 C12 C11 119.4(7)
C20 O4 C23 117.4(7)
N1 C5 C4 103.4(5)
N1 C5 C6 113.4(5)
C4 C5 C6 112.0(5)
C20 C21 C22 119.9(6)
O4 C20 C19 116.0(6)
O4 C20 C21 125.0(7)
C19 C20 C21 119.0(7)
C12 C7 C8 119.8(7)
C12 C7 C6 120.3(6)
C8 C7 C6 120.0(6)
C9 C8 C7 121.1(7)
C4 C3 C2 106.0(5)
C4 C3 C14 135.6(6)
C2 C3 C14 118.3(5)
C10 C9 C8 119.8(7)
C9 C10 C11 119.5(8)
O3 C16 C15 112.4(6)
C10 C11 C12 120.4(8)

loop_
_geom_bond_atom_site_label_1
_geom_bond_atom_site_label_2
_geom_bond_distance
C17 C22 1.338(9)
C17 C18 1.374(9)
C17 C15 1.519(9)
O2 C4 1.338(7)
O2 C13 1.395(8)
N1 C2 1.330(8)
N1 C5 1.418(8)
N1 C15 1.441(8)
O3 C16 1.403(10)
C22 C21 1.376(10)
O1 C2 1.202(7)
C2 C3 1.456(8)
C4 C3 1.325(9)
C4 C5 1.456(8)
C6 C7 1.492(10)
C6 C5 1.557(8)
C15 C16 1.521(10)
C18 C19 1.369(9)
C19 C20 1.344(10)
C12 C7 1.344(10)
C12 C11 1.374(12)
O4 C20 1.338(9)
O4 C23 1.376(12)
C21 C20 1.366(10)
C14 C3 1.485(9)
C7 C8 1.363(9)
C8 C9 1.356(11)
C9 C10 1.347(12)
C10 C11 1.373(11)
